data_7205888
loop_
_publ_author_name
'Khavasi, Hamid Reza'
'Salimi, Ali Reza'
'Eshtiagh-Hosseini, Hossein'
'Amini, Mostafa M.'

_publ_section_title
;
 C--H&#x22EF;\p synthon repetitivity in coordination compounds,
 established from single-crystal and powder diffraction
;
_journal_issue 11
_journal_name_full CrystEngComm
_journal_page_first 3710
_journal_paper_doi 10.1039/c0ce00981d
_journal_volume 13
_journal_year 2011
_chemical_formula_moiety 'C10 H9 N3 O S'
_chemical_formula_sum 'C10 H9 N3 O S'
_chemical_formula_weight 219.27
_chemical_name_systematic
;

?

;
_space_group_IT_number 14
_symmetry_cell_setting monoclinic
_symmetry_space_group_name_Hall '-P 2ybc'
_symmetry_space_group_name_H-M 'P 1 21/c 1'
_atom_sites_solution_hydrogens geom
_atom_sites_solution_primary direct
_atom_sites_solution_secondary difmap
_audit_creation_method SHELXL-97
_cell_angle_alpha 90.00
_cell_angle_beta 98.76(3)
_cell_angle_gamma 90.00
_cell_formula_units_Z 4
_cell_length_a 7.6370(15)
_cell_length_b 14.692(3)
_cell_length_c 9.4326(19)
_cell_measurement_reflns_used 8310
_cell_measurement_temperature 298(2)
_cell_measurement_theta_max 29.27
_cell_measurement_theta_min 2.59
_cell_volume 1046.0(4)
_computing_cell_refinement 'X-Area 1.31 (Stoe & Cie GmbH, 2005)'
_computing_data_collection 'X-Area 1.31 (Stoe & Cie GmbH, 2005)'
_computing_data_reduction 'X-Area 1.31 (Stoe & Cie GmbH, 2005)'
_computing_molecular_graphics 'ORTEP-3 for Windows (Farrugia, 1997)'
_computing_publication_material 'WinGX (Farrugia, 1999)'
_computing_structure_refinement 'SHELXL-97 (Sheldrick, 1997)'
_computing_structure_solution 'SHELXS-97 (Sheldrick, 1990)'
_diffrn_ambient_temperature 298(2)
_diffrn_detector_area_resol_mean '0.15 mm'
_diffrn_measured_fraction_theta_full 0.982
_diffrn_measured_fraction_theta_max 0.982
_diffrn_measurement_device_type 'STOE IPDS II'
_diffrn_measurement_method 'rotation method'
_diffrn_radiation_monochromator graphite
_diffrn_radiation_source 'fine-focus sealed tube'
_diffrn_radiation_type MoK\a
_diffrn_radiation_wavelength 0.71073
_diffrn_reflns_av_R_equivalents 0.0388
_diffrn_reflns_av_sigmaI/netI 0.0252
_diffrn_reflns_limit_h_max 10
_diffrn_reflns_limit_h_min -10
_diffrn_reflns_limit_k_max 20
_diffrn_reflns_limit_k_min -20
_diffrn_reflns_limit_l_max 12
_diffrn_reflns_limit_l_min -10
_diffrn_reflns_number 8310
_diffrn_reflns_theta_full 29.27
_diffrn_reflns_theta_max 29.27
_diffrn_reflns_theta_min 2.59
_diffrn_standards_number 0
_exptl_absorpt_coefficient_mu 0.284
_exptl_absorpt_correction_T_max 0.928
_exptl_absorpt_correction_T_min 0.915
_exptl_absorpt_correction_type numerical
_exptl_absorpt_process_details 'shape of crystal determined optically'
_exptl_crystal_colour Colorless
_exptl_crystal_density_diffrn 1.392
_exptl_crystal_density_method 'not measured'
_exptl_crystal_description Block
_exptl_crystal_F_000 456
_exptl_crystal_size_max 0.32
_exptl_crystal_size_mid 0.30
_exptl_crystal_size_min 0.28
_refine_diff_density_max 0.383
_refine_diff_density_min -0.496
_refine_diff_density_rms 0.041
_refine_ls_extinction_method none
_refine_ls_goodness_of_fit_ref 1.076
_refine_ls_hydrogen_treatment constr
_refine_ls_matrix_type full
_refine_ls_number_parameters 136
_refine_ls_number_reflns 2800
_refine_ls_number_restraints 0
_refine_ls_restrained_S_all 1.076
_refine_ls_R_factor_all 0.0692
_refine_ls_R_factor_gt 0.0570
_refine_ls_shift/su_max 0.001
_refine_ls_shift/su_mean 0.000
_refine_ls_structure_factor_coef Fsqd
_refine_ls_weighting_details 'calc w=1/[\s^2^(Fo^2^)+(0.0604P)^2^+0.4070P] where P=(Fo^2^+2Fc^2^)/3'
_refine_ls_weighting_scheme calc
_refine_ls_wR_factor_gt 0.1414
_refine_ls_wR_factor_ref 0.1496
_reflns_number_gt 2319
_reflns_number_total 2800
_reflns_threshold_expression >2sigma(I)
_cod_data_source_file c0ce00981d.txt
_cod_data_source_block shelxl
_cod_depositor_comments
;
The following automatic conversions were performed:
'_symmetry_cell_setting' value 'Monoclinic' changed to 'monoclinic'
according to '/home/saulius/struct/CIF-dictionaries/cif_core.dic'
dictionary named 'cif_core.dic' version 2.4.1 from 2010-06-29.

Automatic conversion script
Id: cif_fix_enum 1555 2011-01-17 13:19:09Z saulius 
;
_cod_original_sg_symbol_H-M P2(1)/c
_cod_database_code 7205888

loop_
_symmetry_equiv_pos_as_xyz
'x, y, z'
'-x, y+1/2, -z+1/2'
'-x, -y, -z'
'x, -y-1/2, z-1/2'

loop_
_atom_site_label
_atom_site_type_symbol
_atom_site_fract_x
_atom_site_fract_y
_atom_site_fract_z
_atom_site_U_iso_or_equiv
_atom_site_adp_type
_atom_site_occupancy
_atom_site_symmetry_multiplicity
_atom_site_calc_flag
_atom_site_refinement_flags
_atom_site_disorder_assembly
_atom_site_disorder_group
C1 C 1.2782(3) 0.51148(14) 0.8354(2) 0.0597(5) Uani 1 1 d . . .
H1 H 1.3092 0.5347 0.7509 0.072 Uiso 1 1 calc R . .
C2 C 1.3053(3) 0.56419(14) 0.9568(2) 0.0582(5) Uani 1 1 d . . .
H2 H 1.3525 0.6223 0.9521 0.070 Uiso 1 1 calc R . .
C3 C 1.1975(3) 0.45074(13) 1.08345(19) 0.0495(4) Uani 1 1 d . . .
H3 H 1.1691 0.4274 1.1687 0.059 Uiso 1 1 calc R . .
C4 C 1.1681(2) 0.39773(11) 0.95900(16) 0.0388(3) Uani 1 1 d . . .
C5 C 1.0474(2) 0.25824(11) 1.05610(16) 0.0377(3) Uani 1 1 d . . .
C6 C 0.9731(2) 0.16516(11) 1.00971(18) 0.0422(4) Uani 1 1 d . . .
H6A H 1.0173 0.1466 0.9230 0.051 Uiso 1 1 calc R . .
H6B H 1.0128 0.1209 1.0840 0.051 Uiso 1 1 calc R . .
C7 C 0.7752(2) 0.16719(11) 0.98258(17) 0.0407(4) Uani 1 1 d . . .
C8 C 0.6686(3) 0.12409(15) 1.0637(2) 0.0600(5) Uani 1 1 d . . .
H8 H 0.7095 0.0892 1.1442 0.072 Uiso 1 1 calc R . .
C9 C 0.4961(3) 0.20721(16) 0.8638(3) 0.0641(6) Uani 1 1 d . . .
H9 H 0.4110 0.2341 0.7956 0.077 Uiso 1 1 calc R . .
C10 C 0.6760(3) 0.21554(14) 0.8667(2) 0.0519(4) Uani 1 1 d . . .
H10 H 0.7271 0.2491 0.8002 0.062 Uiso 1 1 calc R . .
N1 N 1.2088(2) 0.42801(11) 0.83446(16) 0.0517(4) Uani 1 1 d . . .
N2 N 1.2655(3) 0.53412(11) 1.08201(19) 0.0584(4) Uani 1 1 d . . .
N3 N 1.09554(19) 0.31012(9) 0.94938(14) 0.0402(3) Uani 1 1 d . . .
H3A H 1.0794 0.2861 0.8652 0.048 Uiso 1 1 calc R . .
O1 O 1.06024(19) 0.28438(9) 1.18126(12) 0.0501(3) Uani 1 1 d . . .
S1 S 0.45091(9) 0.14177(6) 1.00003(10) 0.0894(3) Uani 1 1 d . . .

loop_
_atom_site_aniso_label
_atom_site_aniso_U_11
_atom_site_aniso_U_22
_atom_site_aniso_U_33
_atom_site_aniso_U_23
_atom_site_aniso_U_13
_atom_site_aniso_U_12
C1 0.0782(14) 0.0510(10) 0.0511(11) 0.0084(8) 0.0140(10) -0.0101(10)
C2 0.0667(13) 0.0430(9) 0.0644(13) -0.0002(9) 0.0084(10) -0.0066(9)
C3 0.0634(11) 0.0481(9) 0.0373(8) -0.0053(7) 0.0083(7) -0.0044(8)
C4 0.0430(8) 0.0404(8) 0.0325(7) 0.0006(6) 0.0041(6) 0.0013(6)
C5 0.0403(7) 0.0421(8) 0.0300(7) 0.0014(6) 0.0029(6) 0.0032(6)
C6 0.0518(9) 0.0376(8) 0.0367(8) 0.0018(6) 0.0049(7) 0.0026(7)
C7 0.0507(9) 0.0362(7) 0.0349(7) -0.0045(6) 0.0056(6) -0.0027(6)
C8 0.0633(12) 0.0597(12) 0.0583(12) 0.0071(9) 0.0138(9) -0.0096(10)
C9 0.0544(11) 0.0627(12) 0.0699(14) -0.0100(10) -0.0073(10) 0.0067(9)
C10 0.0549(10) 0.0524(10) 0.0464(9) 0.0010(8) 0.0010(8) 0.0028(8)
N1 0.0708(10) 0.0479(8) 0.0371(7) 0.0018(6) 0.0108(7) -0.0089(7)
N2 0.0719(11) 0.0482(9) 0.0542(10) -0.0102(7) 0.0070(8) -0.0066(8)
N3 0.0528(8) 0.0414(7) 0.0265(6) -0.0031(5) 0.0066(5) -0.0034(6)
O1 0.0713(8) 0.0513(7) 0.0279(5) -0.0001(5) 0.0081(5) -0.0067(6)
S1 0.0581(4) 0.0998(6) 0.1133(6) 0.0000(4) 0.0225(4) -0.0169(3)

loop_
_atom_type_symbol
_atom_type_description
_atom_type_scat_dispersion_real
_atom_type_scat_dispersion_imag
_atom_type_scat_source
C C 0.0033 0.0016 'International Tables Vol C Tables 4.2.6.8 and 6.1.1.4'
H H 0.0000 0.0000 'International Tables Vol C Tables 4.2.6.8 and 6.1.1.4'
N N 0.0061 0.0033 'International Tables Vol C Tables 4.2.6.8 and 6.1.1.4'
O O 0.0106 0.0060 'International Tables Vol C Tables 4.2.6.8 and 6.1.1.4'
S S 0.1246 0.1234 'International Tables Vol C Tables 4.2.6.8 and 6.1.1.4'

loop_
_geom_angle_atom_site_label_1
_geom_angle_atom_site_label_2
_geom_angle_atom_site_label_3
_geom_angle
_geom_angle_site_symmetry_1
_geom_angle_site_symmetry_3
_geom_angle_publ_flag
N1 C1 C2 122.22(19) . . ?
N1 C1 H1 118.9 . . ?
C2 C1 H1 118.9 . . ?
N2 C2 C1 121.65(18) . . ?
N2 C2 H2 119.2 . . ?
C1 C2 H2 119.2 . . ?
N2 C3 C4 121.14(17) . . ?
N2 C3 H3 119.4 . . ?
C4 C3 H3 119.4 . . ?
N1 C4 C3 121.56(16) . . ?
N1 C4 N3 113.10(14) . . ?
C3 C4 N3 125.34(15) . . ?
O1 C5 N3 123.02(15) . . ?
O1 C5 C6 121.93(15) . . ?
N3 C5 C6 115.04(13) . . ?
C7 C6 C5 110.78(14) . . ?
C7 C6 H6A 109.5 . . ?
C5 C6 H6A 109.5 . . ?
C7 C6 H6B 109.5 . . ?
C5 C6 H6B 109.5 . . ?
H6A C6 H6B 108.1 . . ?
C8 C7 C10 111.80(18) . . ?
C8 C7 C6 124.93(17) . . ?
C10 C7 C6 123.27(16) . . ?
C7 C8 S1 111.61(16) . . ?
C7 C8 H8 124.2 . . ?
S1 C8 H8 124.2 . . ?
C10 C9 S1 110.85(17) . . ?
C10 C9 H9 124.6 . . ?
S1 C9 H9 124.6 . . ?
C9 C10 C7 112.66(19) . . ?
C9 C10 H10 123.7 . . ?
C7 C10 H10 123.7 . . ?
C1 N1 C4 116.42(16) . . ?
C3 N2 C2 117.00(17) . . ?
C5 N3 C4 128.17(14) . . ?
C5 N3 H3A 115.9 . . ?
C4 N3 H3A 115.9 . . ?
C9 S1 C8 93.09(11) . . ?

loop_
_geom_bond_atom_site_label_1
_geom_bond_atom_site_label_2
_geom_bond_distance
_geom_bond_site_symmetry_2
_geom_bond_publ_flag
C1 N1 1.335(3) . ?
C1 C2 1.372(3) . ?
C1 H1 0.9300 . ?
C2 N2 1.338(3) . ?
C2 H2 0.9300 . ?
C3 N2 1.331(2) . ?
C3 C4 1.398(2) . ?
C3 H3 0.9300 . ?
C4 N1 1.336(2) . ?
C4 N3 1.399(2) . ?
C5 O1 1.2311(19) . ?
C5 N3 1.357(2) . ?
C5 C6 1.519(2) . ?
C6 C7 1.494(3) . ?
C6 H6A 0.9700 . ?
C6 H6B 0.9700 . ?
C7 C8 1.356(3) . ?
C7 C10 1.422(2) . ?
C8 S1 1.699(3) . ?
C8 H8 0.9300 . ?
C9 C10 1.375(3) . ?
C9 S1 1.682(3) . ?
C9 H9 0.9300 . ?
C10 H10 0.9300 . ?
N3 H3A 0.8600 . ?

loop_
_geom_torsion_atom_site_label_1
_geom_torsion_atom_site_label_2
_geom_torsion_atom_site_label_3
_geom_torsion_atom_site_label_4
_geom_torsion
_geom_torsion_site_symmetry_1
_geom_torsion_site_symmetry_2
_geom_torsion_site_symmetry_3
_geom_torsion_site_symmetry_4
_geom_torsion_publ_flag
N1 C1 C2 N2 0.9(4) . . . . ?
N2 C3 C4 N1 0.8(3) . . . . ?
N2 C3 C4 N3 -179.18(18) . . . . ?
O1 C5 C6 C7 82.85(19) . . . . ?
N3 C5 C6 C7 -96.29(17) . . . . ?
C5 C6 C7 C8 -111.8(2) . . . . ?
C5 C6 C7 C10 68.1(2) . . . . ?
C10 C7 C8 S1 0.1(2) . . . . ?
C6 C7 C8 S1 -179.93(14) . . . . ?
S1 C9 C10 C7 0.1(2) . . . . ?
C8 C7 C10 C9 -0.1(2) . . . . ?
C6 C7 C10 C9 179.93(17) . . . . ?
C2 C1 N1 C4 -0.6(3) . . . . ?
C3 C4 N1 C1 -0.3(3) . . . . ?
N3 C4 N1 C1 179.76(17) . . . . ?
C4 C3 N2 C2 -0.5(3) . . . . ?
C1 C2 N2 C3 -0.3(3) . . . . ?
O1 C5 N3 C4 1.2(3) . . . . ?
C6 C5 N3 C4 -179.67(15) . . . . ?
N1 C4 N3 C5 176.86(16) . . . . ?
C3 C4 N3 C5 -3.1(3) . . . . ?
C10 C9 S1 C8 0.01(18) . . . . ?
C7 C8 S1 C9 -0.09(18) . . . . ?

loop_
_cod_related_entry_id
_cod_related_entry_database
_cod_related_entry_code
1 ChemSpider 30653766
